data_1100564
loop_
_publ_author_name
'Elschenbroich, Christoph'
'Vo\&s, Steffen'
'Harms, Klaus'

_publ_section_title
;
 Metal Complexes of Heteroarenes, X [1]. \h^1^-Coordination of Phosphinine:
 Synthesis and Structure of
 cis-Dichloro-bis(2,6-dimethyl-4-phenyl-phosphinine)platinum
;
_journal_coden_ASTM ZNBSEN
_journal_issue 2
_journal_name_full
;
 Zeitschrift f\"ur Naturforschung, B: A Journal of Chemical Sciences
;
_journal_page_first 209
_journal_page_last 213
_journal_paper_doi 10.1515/znb-1999-0209
_journal_volume 54
_journal_year 1999
_chemical_formula_sum 'C27 H28 Cl4 P2 Pt'
_space_group_IT_number 14
_symmetry_cell_setting monoclinic
_symmetry_space_group_name_Hall '-P 2ybc'
_symmetry_space_group_name_H-M 'P 1 21/c 1'
_cell_angle_alpha 90
_cell_angle_beta 92.466(6)
_cell_angle_gamma 90
_cell_formula_units_Z 4
_cell_length_a 14.9985(10)
_cell_length_b 16.5396(7)
_cell_length_c 11.5064(7)
_cod_original_sg_symbol_H-M 'P 21/c'
_cod_original_formula_sum 'C27 H28 Cl4 P2 Pt1'
_cod_database_code 1100564

loop_
_symmetry_equiv_pos_site_id
_symmetry_equiv_pos_as_xyz
1 x,y,z
2 x,1/2-y,1/2+z
3 -x,-y,-z
4 -x,-1/2+y,-1/2-z

loop_
_atom_site_label
_atom_site_type_symbol
_atom_site_fract_x
_atom_site_fract_y
_atom_site_fract_z
Pt1 Pt -0.26764(1) -0.09824(1) -0.11189(1)
P1 P -0.17940(7) -0.12249(6) 0.04407(9)
Cl1 Cl -0.14548(7) -0.05512(6) -0.21651(9)
Cl2 Cl -0.36597(8) -0.07932(7) -0.27284(9)
C1 C -0.1121(3) -0.0555(2) 0.1210(3)
C2 C -0.0663(3) -0.0822(2) 0.2206(4)
H1 H -0.02660 -0.04470 0.25810
C3 C -0.0723(3) -0.1586(2) 0.2720(3)
C4 C -0.1250(3) -0.2188(2) 0.2201(3)
H2 H -0.12660 -0.26920 0.25970
C5 C -0.1754(3) -0.2129(2) 0.1166(3)
C6 C -0.0228(3) -0.1747(2) 0.3843(4)
C7 C -0.0009(4) -0.1136(3) 0.4625(4)
H3 H -0.01740 -0.05960 0.44330
C8 C 0.0440(4) -0.1284(3) 0.5670(4)
H4 H 0.05810 -0.08480 0.61830
Cl3 Cl -0.40148(11) 0.04107(10) 0.45632(15)
C9 C 0.0685(3) -0.2056(3) 0.5978(4)
H5 H 0.09990 -0.21580 0.66980
C10 C 0.0468(3) -0.2686(3) 0.5224(4)
H6 H 0.06320 -0.32240 0.54290
C11 C 0.0015(3) -0.2537(2) 0.4173(4)
H7 H -0.01340 -0.29750 0.36680
C12 C -0.1041(3) 0.0307(2) 0.0801(4)
H8 H -0.04120 0.04680 0.08390
H9 H -0.13800 0.06620 0.13010
H10 H -0.12790 0.03500 -0.00030
C13 C -0.2231(3) -0.2851(2) 0.0653(4)
H11 H -0.18990 -0.33430 0.08690
H12 H -0.22730 -0.28010 -0.01960
H13 H -0.28320 -0.28820 0.09520
P2 P -0.38628(7) -0.13249(6) -0.01576(9)
C14 C -0.4332(3) -0.0731(2) 0.0875(3)
C15 C -0.5091(3) -0.1001(2) 0.1387(3)
H14 H -0.53450 -0.06550 0.19430
C16 C -0.5523(3) -0.1743(2) 0.1159(3)
C17 C -0.5219(3) -0.2289(2) 0.0343(4)
H15 H -0.55480 -0.27760 0.02370
C18 C -0.4482(3) -0.2188(2) -0.0326(3)
Cl4 Cl -0.23308(10) -0.02551(9) 0.38490(12)
C19 C -0.6299(3) -0.1955(3) 0.1849(4)
C20 C -0.6354(3) -0.2720(3) 0.2367(4)
H16 H -0.59170 -0.31190 0.22230
C21 C -0.7045(3) -0.2894(3) 0.3087(4)
H17 H -0.70680 -0.34090 0.34520
C22 C -0.7697(3) -0.2332(3) 0.3282(5)
H18 H -0.81650 -0.24560 0.37840
C23 C -0.7668(3) -0.1587(3) 0.2744(4)
H19 H -0.81250 -0.12020 0.28610
C24 C -0.6977(3) -0.1400(3) 0.2037(4)
H20 H -0.69630 -0.08850 0.16730
C25 C -0.3907(3) 0.0067(2) 0.1205(4)
H21 H -0.43400 0.04050 0.15940
H22 H -0.37170 0.03420 0.05030
H23 H -0.33870 -0.00280 0.17330
C26 C -0.4224(3) -0.2827(3) -0.1193(4)
H24 H -0.47510 -0.29840 -0.16750
H25 H -0.39870 -0.33020 -0.07740
H26 H -0.37670 -0.26100 -0.16910
C27 C -0.2857(4) 0.0351(4) 0.4870(5)
H27 H -0.25980 0.09020 0.48620
H28 H -0.27460 0.01230 0.56580

loop_
_atom_type_symbol
_atom_type_radius_bond
C 0.68
H 0.23
Cl 0.99
P 1.05
Pt 1.50
